data_7035371
loop_
_publ_author_name
'Alvarez, Bel\'en'
'Alvarez, M. Angeles'
'Garc\'ia, M Esther'
'Ruiz, Miguel A.'

_publ_section_title
;
 P-S bond cleavage in reactions of thiophosphinidene-bridged dimolybdenum
 complexes with [Co2(CO)8] to give phosphinidene-bridged heterometallic
 derivatives.
;
_journal_issue 5
_journal_name_full 'Dalton transactions (Cambridge, England : 2003)'
_journal_page_first 1937
_journal_page_last 1952
_journal_paper_doi 10.1039/c5dt01450f
_journal_volume 45
_journal_year 2016
_chemical_absolute_configuration unk
_chemical_compound_source 'synthesis as described'
_chemical_formula_moiety 'C34 H39 Co2 Mo2 O6 P S'
_chemical_formula_sum 'C34 H39 Co2 Mo2 O6 P S'
_chemical_formula_weight 916.43
_chemical_name_systematic
;
 ?
;
_space_group_IT_number 19
_symmetry_cell_setting orthorhombic
_symmetry_Int_Tables_number 19
_symmetry_space_group_name_Hall 'P 2ac 2ab'
_symmetry_space_group_name_H-M 'P 21 21 21'
_atom_sites_solution_hydrogens geom
_audit_conform_dict_location ftp://ftp.iucr.org/pub/cif_core.dic
_audit_conform_dict_name cif_core.dic
_audit_conform_dict_version 2.4.3
_audit_creation_method 'WinGX routine CIF_UPDATE'
_audit_update_record
;
2015-04-06 deposited with the CCDC.
2015-05-18 downloaded from the CCDC.
;
_cell_angle_alpha 90
_cell_angle_beta 90
_cell_angle_gamma 90
_cell_formula_units_Z 4
_cell_length_a 10.7899(2)
_cell_length_b 11.8705(2)
_cell_length_c 31.0457(7)
_cell_measurement_reflns_used 10092
_cell_measurement_temperature 100(2)
_cell_measurement_theta_max 74.5405
_cell_measurement_theta_min 2.8443
_cell_measurement_wavelength 1.54184
_cell_volume 3976.38(13)
_computing_cell_refinement
;
CrysAlis RED, Oxford Diffraction Ltd.,
Version 1.171.31.7 (release 18-10-2006 CrysAlis171 .NET)
(compiled Oct 18 2006,16:28:17)
;
_computing_data_collection
;
CrysAlis CCD, Oxford Diffraction Ltd.,
Version 1.171.31.7 (release 18-10-2006 CrysAlis171 .NET)
(compiled Oct 18 2006,16:28:17)
;
_computing_data_reduction
;
CrysAlis RED, Oxford Diffraction Ltd.,
Version 1.171.31.7 (release 18-10-2006 CrysAlis171 .NET)
(compiled Oct 18 2006,16:28:17)
;
_computing_molecular_graphics 'Ortep-3 for Windows (Farrugia, 1997)'
_computing_publication_material 'WinGX publication routines (Farrugia, 1999)'
_computing_structure_refinement 'SHELXL-2014 (Sheldrick, 2014)'
_computing_structure_solution 'SHELXL-2014 (Sheldrick, 2014)'
_diffrn_ambient_temperature 100(2)
_diffrn_measured_fraction_theta_full 1
_diffrn_measured_fraction_theta_max 0.981
_diffrn_measurement_device_type 'ONYX CCD'
_diffrn_measurement_method CCD
_diffrn_radiation_monochromator graphite
_diffrn_radiation_probe x-ray
_diffrn_radiation_source 'Nova (Cu) X-ray Source'
_diffrn_radiation_type CuK\a
_diffrn_radiation_wavelength 1.54184
_diffrn_reflns_av_R_equivalents 0.0768
_diffrn_reflns_laue_measured_fraction_full 1
_diffrn_reflns_laue_measured_fraction_max 0.981
_diffrn_reflns_limit_h_max 13
_diffrn_reflns_limit_h_min -11
_diffrn_reflns_limit_k_max 14
_diffrn_reflns_limit_k_min -14
_diffrn_reflns_limit_l_max 38
_diffrn_reflns_limit_l_min -38
_diffrn_reflns_number 22218
_diffrn_reflns_point_group_measured_fraction_full 0.996
_diffrn_reflns_point_group_measured_fraction_max 0.965
_diffrn_reflns_theta_full 67.684
_diffrn_reflns_theta_max 74.714
_diffrn_reflns_theta_min 2.847
_exptl_absorpt_coefficient_mu 12.65
_exptl_absorpt_correction_T_max 1.00000
_exptl_absorpt_correction_T_min 0.51953
_exptl_absorpt_correction_type multi-scan
_exptl_absorpt_process_details
;
CrysAlisPro, Oxford Diffraction Ltd.,
Version 1.171.34.36 (release 02-08-2010 CrysAlis171 .NET)
(compiled Aug  2 2010,13:00:58)
Empirical absorption correction using spherical harmonics,
 implemented in SCALE3 ABSPACK scaling algorithm.
;
_exptl_crystal_colour purple
_exptl_crystal_density_diffrn 1.531
_exptl_crystal_density_method 'not measured'
_exptl_crystal_description needle
_exptl_crystal_F_000 1840
_exptl_crystal_size_max 0.22
_exptl_crystal_size_mid 0.05
_exptl_crystal_size_min 0.02
_platon_squeeze_details
;
;
_refine_diff_density_max 1.91
_refine_diff_density_min -1.525
_refine_diff_density_rms 0.168
_refine_ls_abs_structure_details
;
 Flack x determined using 2383 quotients [(I+)-(I-)]/[(I+)+(I-)]
 (Parsons, Flack and Wagner, Acta Cryst. B69 (2013) 249-259).
;
_refine_ls_abs_structure_Flack -0.032(7)
_refine_ls_extinction_method none
_refine_ls_goodness_of_fit_ref 1.085
_refine_ls_hydrogen_treatment constr
_refine_ls_matrix_type full
_refine_ls_number_constraints 0
_refine_ls_number_parameters 424
_refine_ls_number_reflns 7864
_refine_ls_number_restraints 80
_refine_ls_restrained_S_all 1.084
_refine_ls_R_factor_all 0.0701
_refine_ls_R_factor_gt 0.058
_refine_ls_shift/su_max 0
_refine_ls_shift/su_mean 0
_refine_ls_structure_factor_coef Fsqd
_refine_ls_weighting_details 'w=1/[\s^2^(Fo^2^)+(0.0627P)^2^+18.1519P] where P=(Fo^2^+2Fc^2^)/3'
_refine_ls_weighting_scheme calc
_refine_ls_wR_factor_gt 0.1467
_refine_ls_wR_factor_ref 0.1537
_reflns_number_gt 6618
_reflns_number_total 7864
_reflns_threshold_expression 'I > 2\s(I)'
_cod_data_source_file c5dt01450f1.cif
_cod_data_source_block compound9
_cod_depositor_comments 'Adding full bibliography for 7035367--7035372.cif.'
_cod_database_code 7035371
_platon_squeeze_void_probe_radius 1.20

loop_
_symmetry_equiv_pos_as_xyz
'x, y, z'
'-x+1/2, -y, z+1/2'
'x+1/2, -y+1/2, -z'
'-x, y+1/2, -z+1/2'

loop_
_atom_site_label
_atom_site_type_symbol
_atom_site_fract_x
_atom_site_fract_y
_atom_site_fract_z
_atom_site_U_iso_or_equiv
_atom_site_adp_type
_atom_site_occupancy
_atom_site_calc_flag
Mo1 Mo 0.93637(10) 0.96875(8) 0.33689(3) 0.0217(2) Uani 1 d
Mo2 Mo 0.43252(9) 1.27476(7) 0.36071(3) 0.0187(2) Uani 1 d
Co1 Co 0.80108(19) 1.16502(16) 0.32021(6) 0.0194(4) Uani 1 d
Co2 Co 0.74094(18) 1.05755(15) 0.38365(6) 0.0196(4) Uani 1 d
O1 O 0.7474(11) 0.8838(8) 0.2673(3) 0.043(3) Uani 1 d
O2 O 1.0649(10) 1.0831(8) 0.2578(3) 0.035(2) Uani 1 d
O3 O 0.6411(10) 1.1199(9) 0.2474(3) 0.041(3) Uani 1 d
O4 O 0.9639(8) 1.3329(8) 0.2808(3) 0.032(2) Uani 1 d
O5 O 0.7465(10) 0.9876(9) 0.4733(3) 0.040(3) Uani 1 d
O6 O 0.5755(10) 0.8794(8) 0.3535(4) 0.042(2) Uani 1 d
P1 P 0.6433(3) 1.2163(2) 0.36559(9) 0.0177(6) Uani 1 d
S1 S 0.9201(3) 1.1386(2) 0.37600(9) 0.0208(6) Uani 1 d
C1 C 0.8134(16) 0.9205(11) 0.2938(4) 0.036(3) Uani 1 d
C2 C 1.0146(12) 1.0449(11) 0.2870(4) 0.026(3) Uani 1 d
C3 C 0.7039(13) 1.1360(11) 0.2768(4) 0.028(3) Uani 1 d
C4 C 0.8967(12) 1.2709(13) 0.2963(4) 0.031(3) Uani 1 d
C5 C 0.7424(12) 1.0185(11) 0.4384(5) 0.031(3) Uani 1 d
C6 C 0.6410(13) 0.9511(11) 0.3642(4) 0.032(3) Uani 1 d
C10 C 0.9425(15) 0.7839(11) 0.3581(5) 0.037(2) Uani 1 d
H10 H 0.8734 0.7383 0.3539 0.045 Uiso 1 calc
C11 C 0.9711(14) 0.8455(13) 0.3949(5) 0.038(2) Uani 1 d
H11 H 0.9239 0.847 0.42 0.046 Uiso 1 calc
C12 C 1.0816(14) 0.9049(13) 0.3886(5) 0.041(2) Uani 1 d
H12 H 1.1203 0.9528 0.4081 0.049 Uiso 1 calc
C13 C 1.1223(14) 0.8782(13) 0.3473(5) 0.039(2) Uani 1 d
H13 H 1.1941 0.9057 0.3346 0.046 Uiso 1 calc
C14 C 1.0396(13) 0.8042(12) 0.3281(5) 0.039(2) Uani 1 d
H14 H 1.0464 0.7736 0.3007 0.046 Uiso 1 calc
C15 C 0.4155(12) 1.1080(9) 0.3221(4) 0.027(2) Uani 1 d
H15 H 0.4846 1.0695 0.312 0.032 Uiso 1 calc
C16 C 0.3600(12) 1.0927(10) 0.3636(5) 0.029(2) Uani 1 d
H16 H 0.3868 1.0436 0.385 0.034 Uiso 1 calc
C17 C 0.2586(12) 1.1646(11) 0.3659(5) 0.032(2) Uani 1 d
H17 H 0.2053 1.1716 0.3893 0.039 Uiso 1 calc
C18 C 0.2501(13) 1.2265(12) 0.3262(5) 0.035(2) Uani 1 d
H18 H 0.1905 1.2802 0.3194 0.042 Uiso 1 calc
C19 C 0.3489(13) 1.1909(10) 0.2991(5) 0.031(2) Uani 1 d
H19 H 0.3663 1.2172 0.2716 0.037 Uiso 1 calc
C22 C 0.4391(12) 1.4692(9) 0.3524(3) 0.021(2) Uani 1 d
H22 H 0.4135 1.5104 0.3285 0.025 Uiso 1 calc
C23 C 0.3517(12) 1.4449(9) 0.3850(4) 0.021(2) Uani 1 d
C24 C 0.3919(11) 1.3805(11) 0.4209(3) 0.022(3) Uani 1 d
H24 H 0.3352 1.366 0.4428 0.026 Uiso 1 calc
C25 C 0.5141(12) 1.3370(11) 0.4252(4) 0.021(2) Uani 1 d
C26 C 0.5952(10) 1.3548(9) 0.3889(4) 0.017(2) Uani 1 d
C27 C 0.5648(12) 1.4333(9) 0.3547(3) 0.020(2) Uani 1 d
C28 C 0.2226(12) 1.4984(11) 0.3846(4) 0.028(3) Uani 1 d
C29 C 0.1830(12) 1.5333(12) 0.3390(4) 0.029(3) Uani 1 d
H29A H 0.1963 1.4717 0.3195 0.044 Uiso 1 calc
H29B H 0.2312 1.597 0.3299 0.044 Uiso 1 calc
H29C H 0.0967 1.5531 0.3391 0.044 Uiso 1 calc
C30 C 0.1228(13) 1.4241(13) 0.4042(5) 0.039(4) Uani 1 d
H30A H 0.1193 1.3539 0.3889 0.058 Uiso 1 calc
H30B H 0.044 1.4614 0.4022 0.058 Uiso 1 calc
H30C H 0.1419 1.41 0.4339 0.058 Uiso 1 calc
C31 C 0.2317(15) 1.6066(12) 0.4118(5) 0.040(4) Uani 1 d
H31A H 0.1594 1.652 0.4071 0.06 Uiso 1 calc
H31B H 0.3042 1.6481 0.4034 0.06 Uiso 1 calc
H31C H 0.2374 1.587 0.4417 0.06 Uiso 1 calc
C32 C 0.5548(13) 1.2848(11) 0.4686(4) 0.028(3) Uani 1 d
C33 C 0.6947(12) 1.2836(12) 0.4722(4) 0.027(3) Uani 1 d
H33A H 0.7264 1.3579 0.4669 0.04 Uiso 1 calc
H33B H 0.7284 1.2324 0.4513 0.04 Uiso 1 calc
H33C H 0.7182 1.2598 0.5006 0.04 Uiso 1 calc
C34 C 0.5070(13) 1.3611(14) 0.5051(4) 0.036(3) Uani 1 d
H34A H 0.4182 1.365 0.5038 0.055 Uiso 1 calc
H34B H 0.5411 1.4353 0.5018 0.055 Uiso 1 calc
H34C H 0.5318 1.3304 0.5324 0.055 Uiso 1 calc
C35 C 0.4973(13) 1.1687(11) 0.4739(4) 0.028(3) Uani 1 d
H35A H 0.5186 1.139 0.5017 0.043 Uiso 1 calc
H35B H 0.528 1.1194 0.4519 0.043 Uiso 1 calc
H35C H 0.4088 1.1745 0.4716 0.043 Uiso 1 calc
C36 C 0.6596(11) 1.4891(10) 0.3245(4) 0.021(2) Uani 1 d
C37 C 0.7881(11) 1.4817(10) 0.3446(4) 0.024(3) Uani 1 d
H37A H 0.8116 1.404 0.3473 0.035 Uiso 1 calc
H37B H 0.7869 1.5162 0.3725 0.035 Uiso 1 calc
H37C H 0.8466 1.5201 0.3265 0.035 Uiso 1 calc
C38 C 0.6296(13) 1.6179(10) 0.3213(4) 0.029(3) Uani 1 d
H38A H 0.6273 1.65 0.3496 0.043 Uiso 1 calc
H38B H 0.5505 1.6279 0.3076 0.043 Uiso 1 calc
H38C H 0.6925 1.6548 0.3045 0.043 Uiso 1 calc
C39 C 0.6519(12) 1.4402(10) 0.2785(4) 0.024(3) Uani 1 d
H39A H 0.7129 1.4758 0.2606 0.036 Uiso 1 calc
H39B H 0.5708 1.4539 0.2669 0.036 Uiso 1 calc
H39C H 0.6671 1.3606 0.2794 0.036 Uiso 1 calc

loop_
_atom_site_aniso_label
_atom_site_aniso_U_11
_atom_site_aniso_U_22
_atom_site_aniso_U_33
_atom_site_aniso_U_23
_atom_site_aniso_U_13
_atom_site_aniso_U_12
Mo1 0.0213(5) 0.0171(4) 0.0267(4) -0.0012(3) -0.0001(4) 0.0028(4)
Mo2 0.0164(4) 0.0179(4) 0.0219(4) 0.0003(3) -0.0009(4) -0.0001(4)
Co1 0.0189(10) 0.0209(9) 0.0185(8) 0.0000(7) 0.0005(8) 0.0026(8)
Co2 0.0190(10) 0.0167(9) 0.0231(9) 0.0024(7) 0.0000(8) 0.0005(7)
O1 0.058(7) 0.032(5) 0.039(5) -0.008(4) -0.016(5) -0.013(5)
O2 0.040(5) 0.031(5) 0.035(5) -0.005(4) 0.009(5) 0.004(5)
O3 0.043(6) 0.053(7) 0.028(5) -0.010(5) -0.005(5) 0.003(5)
O4 0.019(5) 0.035(5) 0.044(5) 0.013(4) 0.013(4) -0.001(4)
O5 0.042(6) 0.057(7) 0.021(5) 0.012(4) -0.003(4) 0.000(5)
O6 0.031(5) 0.025(5) 0.071(7) -0.011(5) -0.007(6) -0.007(5)
P1 0.0151(14) 0.0174(14) 0.0207(13) 0.0015(11) 0.0006(11) 0.0042(12)
S1 0.0227(15) 0.0171(13) 0.0227(12) -0.0007(10) -0.0003(12) 0.0001(11)
C1 0.060(10) 0.015(6) 0.032(7) -0.003(5) 0.006(7) 0.005(6)
C2 0.024(7) 0.024(7) 0.030(6) -0.005(5) 0.007(5) 0.009(5)
C3 0.028(7) 0.035(7) 0.021(6) -0.001(5) -0.001(6) 0.002(6)
C4 0.023(7) 0.044(8) 0.026(6) -0.001(6) -0.002(5) 0.009(6)
C5 0.021(7) 0.027(7) 0.046(8) -0.010(6) 0.003(6) -0.007(6)
C6 0.037(8) 0.028(7) 0.031(7) 0.005(6) 0.009(6) 0.011(6)
C10 0.036(5) 0.028(5) 0.048(5) 0.009(4) -0.006(4) 0.013(4)
C11 0.036(5) 0.035(5) 0.043(5) 0.010(4) -0.008(4) 0.018(4)
C12 0.033(5) 0.040(5) 0.049(5) 0.004(4) -0.014(4) 0.015(4)
C13 0.026(5) 0.036(5) 0.054(5) 0.007(4) -0.008(4) 0.021(4)
C14 0.036(5) 0.031(5) 0.049(5) 0.001(4) -0.004(4) 0.022(4)
C15 0.026(5) 0.010(4) 0.044(5) -0.005(4) -0.001(4) -0.001(3)
C16 0.021(4) 0.017(4) 0.048(5) -0.002(4) 0.003(4) -0.006(3)
C17 0.019(4) 0.023(4) 0.054(5) -0.003(4) 0.004(4) -0.008(4)
C18 0.024(4) 0.027(4) 0.054(5) -0.005(4) -0.004(4) 0.001(4)
C19 0.031(5) 0.017(4) 0.045(5) -0.005(4) -0.003(4) 0.003(4)
C22 0.022(6) 0.019(5) 0.021(5) 0.001(4) -0.002(5) 0.007(6)
C23 0.028(7) 0.014(6) 0.020(5) 0.000(4) 0.006(5) 0.004(5)
C24 0.022(6) 0.032(7) 0.012(5) -0.006(5) 0.006(4) 0.007(5)
C25 0.022(6) 0.023(6) 0.018(5) 0.003(5) 0.007(5) 0.002(5)
C26 0.009(6) 0.020(6) 0.023(5) 0.000(4) 0.002(4) -0.005(4)
C27 0.021(6) 0.020(5) 0.018(5) 0.001(4) 0.000(5) -0.012(5)
C28 0.027(7) 0.030(7) 0.027(6) 0.000(5) 0.000(6) -0.001(5)
C29 0.022(7) 0.034(7) 0.030(6) 0.001(6) -0.001(6) 0.005(6)
C30 0.021(7) 0.039(8) 0.056(9) 0.019(7) 0.008(7) 0.011(6)
C31 0.047(9) 0.036(8) 0.037(7) -0.013(6) -0.005(7) 0.023(7)
C32 0.031(7) 0.034(7) 0.019(5) 0.006(5) -0.003(5) 0.003(6)
C33 0.023(6) 0.035(7) 0.023(5) 0.000(5) 0.000(5) 0.003(6)
C34 0.029(8) 0.066(11) 0.014(5) -0.006(6) -0.004(5) -0.003(7)
C35 0.037(8) 0.022(6) 0.027(6) 0.011(5) 0.004(6) 0.000(6)
C36 0.018(6) 0.017(6) 0.028(6) -0.001(4) 0.001(5) 0.004(4)
C37 0.014(6) 0.024(6) 0.033(6) 0.002(5) -0.001(5) -0.005(5)
C38 0.032(7) 0.016(6) 0.037(7) 0.012(5) -0.003(6) -0.004(5)
C39 0.030(7) 0.019(6) 0.022(6) 0.012(4) 0.002(5) -0.004(5)

loop_
_atom_type_symbol
_atom_type_description
_atom_type_scat_dispersion_real
_atom_type_scat_dispersion_imag
_atom_type_scat_source
C C 0.0181 0.0091 'International Tables Vol C Tables 4.2.6.8 and 6.1.1.4'
H H 0 0 'International Tables Vol C Tables 4.2.6.8 and 6.1.1.4'
Co Co -2.3653 3.6143 'International Tables Vol C Tables 4.2.6.8 and 6.1.1.4'
Mo Mo -0.0483 2.7339 'International Tables Vol C Tables 4.2.6.8 and 6.1.1.4'
N N 0.0311 0.018 'International Tables Vol C Tables 4.2.6.8 and 6.1.1.4'
O O 0.0492 0.0322 'International Tables Vol C Tables 4.2.6.8 and 6.1.1.4'
P P 0.2955 0.4335 'International Tables Vol C Tables 4.2.6.8 and 6.1.1.4'
Se Se -0.7943 1.1372 'International Tables Vol C Tables 4.2.6.8 and 6.1.1.4'
S S 0.3331 0.5567 'International Tables Vol C Tables 4.2.6.8 and 6.1.1.4'

loop_
_geom_angle_atom_site_label_1
_geom_angle_atom_site_label_2
_geom_angle_atom_site_label_3
_geom_angle
C1 Mo1 C2 83.6(6)
C1 Mo1 C14 89.9(6)
C2 Mo1 C14 95.2(5)
C1 Mo1 C10 86.3(5)
C2 Mo1 C10 130.5(5)
C14 Mo1 C10 36.3(5)
C1 Mo1 C13 123.2(6)
C2 Mo1 C13 87.3(5)
C14 Mo1 C13 35.4(5)
C10 Mo1 C13 59.1(6)
C1 Mo1 C11 116.6(6)
C2 Mo1 C11 144.6(5)
C14 Mo1 C11 58.5(6)
C10 Mo1 C11 34.9(5)
C13 Mo1 C11 57.4(5)
C1 Mo1 S1 123.2(4)
C2 Mo1 S1 92.5(4)
C14 Mo1 S1 146.6(4)
C10 Mo1 S1 132.2(4)
C13 Mo1 S1 113.1(4)
C11 Mo1 S1 98.6(4)
C1 Mo1 C12 144.4(5)
C2 Mo1 C12 113.2(6)
C14 Mo1 C12 58.7(5)
C10 Mo1 C12 58.7(5)
C13 Mo1 C12 34.6(5)
C11 Mo1 C12 34.5(5)
S1 Mo1 C12 88.5(4)
C1 Mo1 Co2 87.4(4)
C2 Mo1 Co2 124.1(4)
C14 Mo1 Co2 140.0(4)
C10 Mo1 Co2 103.6(4)
C13 Mo1 Co2 140.2(4)
C11 Mo1 Co2 87.5(4)
S1 Mo1 Co2 49.32(9)
C12 Mo1 Co2 105.7(4)
C1 Mo1 Co1 76.4(4)
C2 Mo1 Co1 72.4(4)
C14 Mo1 Co1 162.3(4)
C10 Mo1 Co1 149.9(4)
C13 Mo1 Co1 150.6(4)
C11 Mo1 Co1 138.0(4)
S1 Mo1 Co1 49.07(8)
C12 Mo1 Co1 137.5(4)
Co2 Mo1 Co1 51.87(6)
C26 Mo2 C17 151.6(5)
C26 Mo2 C24 65.7(4)
C17 Mo2 C24 95.6(5)
C26 Mo2 C16 131.9(5)
C17 Mo2 C16 35.2(5)
C24 Mo2 C16 114.7(5)
C26 Mo2 C25 37.4(4)
C17 Mo2 C25 115.7(5)
C24 Mo2 C25 36.0(4)
C16 Mo2 C25 113.4(5)
C26 Mo2 C18 168.3(5)
C17 Mo2 C18 36.4(5)
C24 Mo2 C18 110.5(5)
C16 Mo2 C18 59.7(5)
C25 Mo2 C18 143.7(5)
C26 Mo2 C15 130.0(4)
C17 Mo2 C15 59.0(5)
C24 Mo2 C15 150.7(5)
C16 Mo2 C15 36.1(5)
C25 Mo2 C15 138.6(4)
C18 Mo2 C15 58.8(5)
C26 Mo2 C22 65.6(4)
C17 Mo2 C22 126.8(5)
C24 Mo2 C22 63.4(4)
C16 Mo2 C22 161.4(5)
C25 Mo2 C22 76.5(4)
C18 Mo2 C22 102.8(5)
C15 Mo2 C22 142.4(4)
C26 Mo2 C23 78.1(4)
C17 Mo2 C23 99.5(5)
C24 Mo2 C23 35.8(4)
C16 Mo2 C23 132.5(5)
C25 Mo2 C23 65.4(4)
C18 Mo2 C23 92.7(5)
C15 Mo2 C23 151.5(5)
C22 Mo2 C23 35.4(4)
C26 Mo2 C19 145.6(5)
C17 Mo2 C19 59.9(5)
C24 Mo2 C19 145.7(5)
C16 Mo2 C19 60.0(5)
C25 Mo2 C19 173.3(5)
C18 Mo2 C19 35.6(5)
C15 Mo2 C19 35.3(4)
C22 Mo2 C19 110.1(4)
C23 Mo2 C19 119.4(4)
C26 Mo2 C27 36.9(4)
C17 Mo2 C27 162.1(5)
C24 Mo2 C27 75.2(4)
C16 Mo2 C27 162.6(5)
C25 Mo2 C27 65.5(4)
C18 Mo2 C27 132.3(5)
C15 Mo2 C27 133.2(4)
C22 Mo2 C27 35.3(4)
C23 Mo2 C27 64.0(4)
C19 Mo2 C27 120.4(4)
C26 Mo2 P1 48.1(3)
C17 Mo2 P1 127.6(4)
C24 Mo2 P1 106.9(3)
C16 Mo2 P1 92.8(3)
C25 Mo2 P1 71.0(3)
C18 Mo2 P1 140.3(4)
C15 Mo2 P1 82.0(3)
C22 Mo2 P1 105.5(3)
C23 Mo2 P1 126.2(3)
C19 Mo2 P1 107.3(3)
C27 Mo2 P1 70.2(3)
C3 Co1 C4 99.5(6)
C3 Co1 S1 160.3(5)
C4 Co1 S1 95.2(4)
C3 Co1 P1 94.6(5)
C4 Co1 P1 119.8(5)
S1 Co1 P1 89.27(12)
C3 Co1 Co2 111.2(5)
C4 Co1 Co2 149.1(4)
S1 Co1 Co2 55.84(10)
P1 Co1 Co2 56.22(9)
C3 Co1 Mo1 107.0(4)
C4 Co1 Mo1 111.2(4)
S1 Co1 Mo1 54.94(8)
P1 Co1 Mo1 119.67(11)
Co2 Co1 Mo1 63.45(7)
C5 Co2 C6 98.4(6)
C5 Co2 S1 102.4(4)
C6 Co2 S1 145.3(4)
C5 Co2 P1 118.0(5)
C6 Co2 P1 103.3(4)
S1 Co2 P1 91.06(12)
C5 Co2 Co1 156.3(4)
C6 Co2 Co1 105.1(4)
S1 Co2 Co1 56.10(10)
P1 Co2 Co1 58.66(10)
C5 Co2 Mo1 113.5(5)
C6 Co2 Mo1 90.8(4)
S1 Co2 Mo1 55.50(8)
P1 Co2 Mo1 123.34(11)
Co1 Co2 Mo1 64.68(7)
C26 P1 Co2 141.0(4)
C26 P1 Co1 132.6(4)
Co2 P1 Co1 65.12(10)
C26 P1 Mo2 60.3(3)
Co2 P1 Mo2 135.47(15)
Co1 P1 Mo2 138.35(14)
Co2 S1 Co1 68.06(12)
Co2 S1 Mo1 75.17(10)
Co1 S1 Mo1 75.98(10)
O1 C1 Mo1 174.0(12)
O2 C2 Mo1 175.5(11)
O3 C3 Co1 177.8(13)
O4 C4 Co1 175.2(12)
O5 C5 Co2 176.3(13)
O6 C6 Co2 176.7(12)
C11 C10 C14 106.6(14)
C11 C10 Mo1 74.9(8)
C14 C10 Mo1 70.8(8)
C11 C10 H10 126.7
C14 C10 H10 126.7
Mo1 C10 H10 119.6
C10 C11 C12 109.8(15)
C10 C11 Mo1 70.2(8)
C12 C11 Mo1 73.4(8)
C10 C11 H11 125.1
C12 C11 H11 125.1
Mo1 C11 H11 122.8
C13 C12 C11 106.4(15)
C13 C12 Mo1 70.0(8)
C11 C12 Mo1 72.1(8)
C13 C12 H12 126.8
C11 C12 H12 126.8
Mo1 C12 H12 122.9
C14 C13 C12 109.8(15)
C14 C13 Mo1 71.0(8)
C12 C13 Mo1 75.4(8)
C14 C13 H13 125.1
C12 C13 H13 125.1
Mo1 C13 H13 120.2
C13 C14 C10 107.5(14)
C13 C14 Mo1 73.7(8)
C10 C14 Mo1 72.9(8)
C13 C14 H14 126.3
C10 C14 H14 126.3
Mo1 C14 H14 119.1
C19 C15 C16 109.3(12)
C19 C15 Mo2 73.0(7)
C16 C15 Mo2 71.2(7)
C19 C15 H15 125.4
C16 C15 H15 125.4
Mo2 C15 H15 122.1
C17 C16 C15 107.4(13)
C17 C16 Mo2 72.1(7)
C15 C16 Mo2 72.7(7)
C17 C16 H16 126.3
C15 C16 H16 126.3
Mo2 C16 H16 120.7
C16 C17 C18 108.5(13)
C16 C17 Mo2 72.7(7)
C18 C17 Mo2 72.6(8)
C16 C17 H17 125.7
C18 C17 H17 125.7
Mo2 C17 H17 120.7
C19 C18 C17 107.9(12)
C19 C18 Mo2 73.1(8)
C17 C18 Mo2 71.0(8)
C19 C18 H18 126
C17 C18 H18 126
Mo2 C18 H18 121.6
C15 C19 C18 106.8(13)
C15 C19 Mo2 71.7(8)
C18 C19 Mo2 71.3(8)
C15 C19 H19 126.6
C18 C19 H19 126.6
Mo2 C19 H19 122.2
C23 C22 C27 122.6(10)
C23 C22 Mo2 72.4(6)
C27 C22 Mo2 74.1(6)
C23 C22 H22 118.7
C27 C22 H22 118.7
Mo2 C22 H22 126.9
C22 C23 C24 118.0(11)
C22 C23 C28 121.1(10)
C24 C23 C28 120.5(11)
C22 C23 Mo2 72.3(6)
C24 C23 Mo2 70.9(6)
C28 C23 Mo2 134.3(8)
C23 C24 C25 123.5(11)
C23 C24 Mo2 73.3(6)
C25 C24 Mo2 72.6(7)
C23 C24 H24 118.2
C25 C24 H24 118.2
Mo2 C24 H24 128.3
C24 C25 C26 115.9(10)
C24 C25 C32 119.4(10)
C26 C25 C32 124.5(11)
C24 C25 Mo2 71.4(7)
C26 C25 Mo2 66.5(6)
C32 C25 Mo2 137.4(9)
C25 C26 C27 121.9(10)
C25 C26 P1 110.0(8)
C27 C26 P1 110.1(8)
C25 C26 Mo2 76.2(7)
C27 C26 Mo2 78.7(7)
P1 C26 Mo2 71.6(4)
C22 C27 C26 116.4(10)
C22 C27 C36 118.4(10)
C26 C27 C36 124.9(11)
C22 C27 Mo2 70.6(7)
C26 C27 Mo2 64.4(6)
C36 C27 Mo2 142.3(8)
C30 C28 C23 113.6(11)
C30 C28 C29 109.2(12)
C23 C28 C29 111.9(11)
C30 C28 C31 108.1(12)
C23 C28 C31 106.4(11)
C29 C28 C31 107.3(11)
C28 C29 H29A 109.5
C28 C29 H29B 109.5
H29A C29 H29B 109.5
C28 C29 H29C 109.5
H29A C29 H29C 109.5
H29B C29 H29C 109.5
C28 C30 H30A 109.5
C28 C30 H30B 109.5
H30A C30 H30B 109.5
C28 C30 H30C 109.5
H30A C30 H30C 109.5
H30B C30 H30C 109.5
C28 C31 H31A 109.5
C28 C31 H31B 109.5
H31A C31 H31B 109.5
C28 C31 H31C 109.5
H31A C31 H31C 109.5
H31B C31 H31C 109.5
C33 C32 C35 113.0(11)
C33 C32 C34 106.6(11)
C35 C32 C34 108.4(11)
C33 C32 C25 110.6(10)
C35 C32 C25 110.0(11)
C34 C32 C25 108.1(11)
C32 C33 H33A 109.5
C32 C33 H33B 109.5
H33A C33 H33B 109.5
C32 C33 H33C 109.5
H33A C33 H33C 109.5
H33B C33 H33C 109.5
C32 C34 H34A 109.5
C32 C34 H34B 109.5
H34A C34 H34B 109.5
C32 C34 H34C 109.5
H34A C34 H34C 109.5
H34B C34 H34C 109.5
C32 C35 H35A 109.5
C32 C35 H35B 109.5
H35A C35 H35B 109.5
C32 C35 H35C 109.5
H35A C35 H35C 109.5
H35B C35 H35C 109.5
C37 C36 C27 109.4(10)
C37 C36 C39 113.9(10)
C27 C36 C39 111.4(10)
C37 C36 C38 105.8(10)
C27 C36 C38 108.8(10)
C39 C36 C38 107.2(10)
C36 C37 H37A 109.5
C36 C37 H37B 109.5
H37A C37 H37B 109.5
C36 C37 H37C 109.5
H37A C37 H37C 109.5
H37B C37 H37C 109.5
C36 C38 H38A 109.5
C36 C38 H38B 109.5
H38A C38 H38B 109.5
C36 C38 H38C 109.5
H38A C38 H38C 109.5
H38B C38 H38C 109.5
C36 C39 H39A 109.5
C36 C39 H39B 109.5
H39A C39 H39B 109.5
C36 C39 H39C 109.5
H39A C39 H39C 109.5
H39B C39 H39C 109.5

loop_
_geom_bond_atom_site_label_1
_geom_bond_atom_site_label_2
_geom_bond_distance
Mo1 C1 1.969(16)
Mo1 C2 1.982(13)
Mo1 C14 2.264(13)
Mo1 C10 2.292(13)
Mo1 C13 2.299(13)
Mo1 C11 2.351(14)
Mo1 S1 2.360(3)
Mo1 C12 2.368(14)
Mo1 Co2 2.769(2)
Mo1 Co1 2.798(2)
Mo2 C26 2.180(11)
Mo2 C17 2.293(13)
Mo2 C24 2.293(11)
Mo2 C16 2.300(12)
Mo2 C25 2.308(12)
Mo2 C18 2.313(14)
Mo2 C15 2.321(11)
Mo2 C22 2.324(11)
Mo2 C23 2.325(11)
Mo2 C19 2.337(14)
Mo2 C27 2.369(11)
Mo2 P1 2.382(3)
Co1 C3 1.743(13)
Co1 C4 1.787(15)
Co1 S1 2.179(3)
Co1 P1 2.292(3)
Co1 Co2 2.435(3)
Co2 C5 1.761(15)
Co2 C6 1.768(15)
Co2 S1 2.172(4)
Co2 P1 2.231(3)
O1 C1 1.171(17)
O2 C2 1.150(15)
O3 C3 1.151(16)
O4 C4 1.140(16)
O5 C5 1.146(17)
O6 C6 1.156(17)
P1 C26 1.869(12)
C10 C11 1.39(2)
C10 C14 1.42(2)
C10 H10 0.93
C11 C12 1.40(2)
C11 H11 0.93
C12 C13 1.39(2)
C12 H12 0.93
C13 C14 1.39(2)
C13 H13 0.93
C14 H14 0.93
C15 C19 1.413(18)
C15 C16 1.430(19)
C15 H15 0.93
C16 C17 1.389(19)
C16 H16 0.93
C17 C18 1.44(2)
C17 H17 0.93
C18 C19 1.42(2)
C18 H18 0.93
C19 H19 0.93
C22 C23 1.413(16)
C22 C27 1.424(18)
C22 H22 0.93
C23 C24 1.419(16)
C23 C28 1.532(17)
C24 C25 1.423(17)
C24 H24 0.93
C25 C26 1.443(15)
C25 C32 1.546(16)
C26 C27 1.451(15)
C27 C36 1.537(16)
C28 C30 1.519(19)
C28 C29 1.534(18)
C28 C31 1.540(18)
C29 H29A 0.96
C29 H29B 0.96
C29 H29C 0.96
C30 H30A 0.96
C30 H30B 0.96
C30 H30C 0.96
C31 H31A 0.96
C31 H31B 0.96
C31 H31C 0.96
C32 C33 1.514(18)
C32 C35 1.520(18)
C32 C34 1.540(18)
C33 H33A 0.96
C33 H33B 0.96
C33 H33C 0.96
C34 H34A 0.96
C34 H34B 0.96
C34 H34C 0.96
C35 H35A 0.96
C35 H35B 0.96
C35 H35C 0.96
C36 C37 1.521(16)
C36 C39 1.544(17)
C36 C38 1.566(17)
C37 H37A 0.96
C37 H37B 0.96
C37 H37C 0.96
C38 H38A 0.96
C38 H38B 0.96
C38 H38C 0.96
C39 H39A 0.96
C39 H39B 0.96
C39 H39C 0.96

loop_
_platon_squeeze_void_nr
_platon_squeeze_void_average_x
_platon_squeeze_void_average_y
_platon_squeeze_void_average_z
_platon_squeeze_void_volume
_platon_squeeze_void_count_electrons
_platon_squeeze_void_content
1 0.003 0.250 0.000 325 91 ' '
2 -0.051 0.750 0.500 325 91 ' '
3 0.131 0.219 0.815 10 1 ' '
4 0.369 0.781 0.315 10 1 ' '
5 0.631 0.281 0.185 10 1 ' '
6 0.869 0.719 0.685 10 1 ' '
